data_7039202
loop_
_publ_author_name
'Zheng, Tao'
'Gao, Yang'
'Gui, Daxiang'
'Chen, Lanhua'
'Sheng, Daopeng'
'Diwu, Juan'
'Chai, Zhifang'
'Albrecht-Schmitt, Thomas E'
'Wang, Shuao'

_publ_section_title
;
 Atypical temperature-dependence of symmetry transformation observed in a
 uranyl phosphonate.
;
_journal_issue 22
_journal_name_full 'Dalton transactions (Cambridge, England : 2003)'
_journal_page_first 9031
_journal_page_last 9035
_journal_paper_doi 10.1039/c6dt01011c
_journal_volume 45
_journal_year 2016
_chemical_absolute_configuration ad
_chemical_formula_moiety 'C12 H11 O16 P4 U2, C4 H12 N'
_chemical_formula_sum 'C16 H23 N O16 P4 U2'
_chemical_formula_weight 1085.29
_space_group_crystal_system orthorhombic
_space_group_IT_number 19
_space_group_name_Hall 'P 2ac 2ab'
_space_group_name_H-M_alt 'P 21 21 21'
_symmetry_space_group_name_Hall 'P 2ac 2ab'
_symmetry_space_group_name_H-M 'P 21 21 21'
_atom_sites_solution_hydrogens geom
_audit_creation_method SHELXL-2014/7
_audit_update_record
;
2016-04-05 deposited with the CCDC.
2016-05-06 downloaded from the CCDC.
;
_cell_angle_alpha 90
_cell_angle_beta 90
_cell_angle_gamma 90
_cell_formula_units_Z 4
_cell_length_a 9.6374(18)
_cell_length_b 15.312(3)
_cell_length_c 18.465(4)
_cell_measurement_reflns_used 9080
_cell_measurement_temperature 298(2)
_cell_measurement_theta_max 27.53
_cell_measurement_theta_min 2.38
_cell_volume 2724.8(9)
_computing_cell_refinement 'SMART (Bruker)'
_computing_data_collection 'SMART (Bruker)'
_computing_data_reduction 'SMART (Bruker)'
_computing_molecular_graphics 'SHELXL-2014/7 (Sheldrick, 2014)'
_computing_publication_material 'SHELXL-2014/7 (Sheldrick, 2014)'
_computing_structure_refinement 'SHELXL-2014/7 (Sheldrick, 2014)'
_computing_structure_solution 'SHELXL-2014/7 (Sheldrick, 2014)'
_diffrn_ambient_temperature 298(2)
_diffrn_measured_fraction_theta_full 0.999
_diffrn_measured_fraction_theta_max 0.996
_diffrn_measurement_device_type 'Bruker Aperx II'
_diffrn_radiation_type MoK\a
_diffrn_radiation_wavelength 0.71073
_diffrn_reflns_av_R_equivalents 0.0691
_diffrn_reflns_av_unetI/netI 0.0337
_diffrn_reflns_Laue_measured_fraction_full 0.999
_diffrn_reflns_Laue_measured_fraction_max 0.996
_diffrn_reflns_limit_h_max 12
_diffrn_reflns_limit_h_min -12
_diffrn_reflns_limit_k_max 19
_diffrn_reflns_limit_k_min -19
_diffrn_reflns_limit_l_max 23
_diffrn_reflns_limit_l_min -24
_diffrn_reflns_number 62820
_diffrn_reflns_point_group_measured_fraction_full 1.000
_diffrn_reflns_point_group_measured_fraction_max 0.996
_diffrn_reflns_theta_full 25.242
_diffrn_reflns_theta_max 27.588
_diffrn_reflns_theta_min 2.384
_diffrn_source 'fine-focus sealed tube'
_exptl_absorpt_coefficient_mu 12.181
_exptl_absorpt_correction_T_max 0.377
_exptl_absorpt_correction_T_min 0.323
_exptl_absorpt_correction_type multi-scan
_exptl_absorpt_process_details SADABS,Bruker
_exptl_crystal_colour yellow
_exptl_crystal_density_diffrn 2.646
_exptl_crystal_description block
_exptl_crystal_F_000 1992
_exptl_crystal_size_max 0.100
_exptl_crystal_size_mid 0.080
_exptl_crystal_size_min 0.080
_refine_diff_density_max 1.071
_refine_diff_density_min -2.255
_refine_diff_density_rms 0.413
_refine_ls_abs_structure_details
;
 Refined as an inversion twin.
;
_refine_ls_abs_structure_Flack 0.387(8)
_refine_ls_extinction_method none
_refine_ls_goodness_of_fit_ref 1.093
_refine_ls_hydrogen_treatment constr
_refine_ls_matrix_type full
_refine_ls_number_parameters 360
_refine_ls_number_reflns 6315
_refine_ls_number_restraints 234
_refine_ls_restrained_S_all 1.079
_refine_ls_R_factor_all 0.0304
_refine_ls_R_factor_gt 0.0242
_refine_ls_shift/su_max 0.001
_refine_ls_shift/su_mean 0.000
_refine_ls_structure_factor_coef Fsqd
_refine_ls_weighting_details 'w=1/[\s^2^(Fo^2^)+(0.0414P)^2^] where P=(Fo^2^+2Fc^2^)/3'
_refine_ls_weighting_scheme calc
_refine_ls_wR_factor_gt 0.0616
_refine_ls_wR_factor_ref 0.0708
_reflns_Friedel_coverage 0.780
_reflns_Friedel_fraction_full 1.000
_reflns_Friedel_fraction_max 0.996
_reflns_number_gt 5812
_reflns_number_total 6315
_reflns_threshold_expression 'I > 2\s(I)'
_cod_data_source_file c6dt01011c2.cif
_cod_data_source_block 1-298K
_cod_depositor_comments
;
The following automatic conversions were performed:

'_chemical_absolute_configuration' value 'AD' changed to 'ad'
according to
/usr/data/users/saulius/crontab/automatic-downloads/rss-feeds/RSC/lib/dictionaries/cif_core.dic
dictionary named 'cif_core.dic' version 2.4.2 from 2011-04-26.

Automatic conversion script
Id: cif_fix_values 4268 2015-11-12 08:31:59Z antanas 

 Adding full bibliography for 7039201--7039202.cif.
;
_cod_database_code 7039202
_shelx_shelxl_version_number 2014/7
_shelx_space_group_comment
;
The symmetry employed for this shelxl refinement is uniquely defined
by the following loop, which should always be used as a source of
symmetry information in preference to the above space-group names.
They are only intended as comments.
;
_shelx_estimated_absorpt_t_min 0.376
_shelx_estimated_absorpt_t_max 0.442

loop_
_space_group_symop_operation_xyz
'x, y, z'
'-x+1/2, -y, z+1/2'
'-x, y+1/2, -z+1/2'
'x+1/2, -y+1/2, -z'

loop_
_atom_site_label
_atom_site_type_symbol
_atom_site_fract_x
_atom_site_fract_y
_atom_site_fract_z
_atom_site_U_iso_or_equiv
_atom_site_adp_type
_atom_site_occupancy
_atom_site_site_symmetry_order
_atom_site_calc_flag
_atom_site_refinement_flags_posn
_atom_site_refinement_flags_adp
U1 U 0.44921(3) 0.78603(2) 0.61276(2) 0.01488(9) Uani 1 1 d . U
U2 U 0.55594(3) 0.70879(2) 0.89767(2) 0.01400(9) Uani 1 1 d . U
P1 P 0.2861(2) 0.81586(14) 0.79272(11) 0.0161(5) Uani 1 1 d . U
P2 P 0.2931(2) 1.17627(14) 0.77927(11) 0.0167(5) Uani 1 1 d . U
P3 P 0.0877(2) 0.81389(14) 0.55787(12) 0.0198(5) Uani 1 1 d . U
P4 P 0.0746(2) 1.17991(14) 0.56494(11) 0.0176(5) Uani 1 1 d . U
O1 O 0.3676(7) 0.8304(4) 0.7237(3) 0.0249(14) Uani 1 1 d . U
O2 O 0.3456(7) 0.7520(4) 0.8453(3) 0.0253(14) Uani 1 1 d . U
O3 O 0.1376(6) 0.7837(4) 0.7698(3) 0.0212(12) Uani 1 1 d . U
H3 H 0.1010 0.7582 0.8039 0.032 Uiso 1 1 calc R U
O4 O 0.3837(7) 1.1543(4) 0.7150(3) 0.0225(14) Uani 1 1 d . U
O5 O 0.1489(6) 1.2092(4) 0.7564(3) 0.0274(14) Uani 1 1 d . U
H5 H 0.1541 1.2324 0.7164 0.041 Uiso 1 1 calc R U
O6 O 0.3539(7) 1.2440(3) 0.8300(3) 0.0225(13) Uani 1 1 d . U
O7 O 0.0474(7) 0.7588(4) 0.4944(3) 0.0295(14) Uani 1 1 d . U
O8 O 0.0325(8) 0.7628(4) 0.6255(3) 0.0357(17) Uani 1 1 d . U
H8 H -0.0382 0.7361 0.6145 0.054 Uiso 1 1 calc R U
O9 O 0.2407(6) 0.8320(4) 0.5648(3) 0.0243(14) Uani 1 1 d . U
O10 O 0.2303(6) 1.1654(4) 0.5610(3) 0.0226(14) Uani 1 1 d . U
O11 O 0.0292(7) 1.2157(4) 0.6386(3) 0.0294(15) Uani 1 1 d . U
O12 O 0.0193(6) 1.2379(4) 0.5050(3) 0.0266(15) Uani 1 1 d . U
O13 O 0.3767(7) 0.6804(4) 0.6266(4) 0.0317(16) Uani 1 1 d . U
O14 O 0.5170(6) 0.8916(4) 0.5986(3) 0.0260(14) Uani 1 1 d . U
O15 O 0.4851(7) 0.6060(3) 0.9202(3) 0.0263(15) Uani 1 1 d . U
O16 O 0.6251(7) 0.8128(4) 0.8730(3) 0.0284(15) Uani 1 1 d . U
C1 C 0.2592(10) 0.9207(5) 0.8350(5) 0.0204(19) Uani 1 1 d . U
C2 C 0.1980(10) 0.9242(6) 0.9035(5) 0.025(2) Uani 1 1 d . U
H2 H 0.1758 0.8730 0.9279 0.030 Uiso 1 1 calc R U
C3 C 0.1707(9) 1.0043(6) 0.9350(5) 0.028(2) Uani 1 1 d . U
H3A H 0.1316 1.0066 0.9810 0.034 Uiso 1 1 calc R U
C4 C 0.2010(10) 1.0812(6) 0.8984(5) 0.024(2) Uani 1 1 d . U
H4 H 0.1812 1.1349 0.9197 0.029 Uiso 1 1 calc R U
C5 C 0.2615(9) 1.0778(5) 0.8296(5) 0.0189(18) Uani 1 1 d . U
C6 C 0.2899(8) 0.9963(6) 0.7980(4) 0.0193(17) Uani 1 1 d . U
H6 H 0.3295 0.9934 0.7521 0.023 Uiso 1 1 calc R U
C7 C -0.0034(9) 0.9165(5) 0.5537(5) 0.021(2) Uani 1 1 d . U
C8 C 0.0657(8) 0.9966(5) 0.5602(4) 0.0210(17) Uani 1 1 d . U
H8A H 0.1609 0.9977 0.5683 0.025 Uiso 1 1 calc R U
C9 C -0.0074(9) 1.0741(5) 0.5545(5) 0.021(2) Uani 1 1 d . U
C10 C -0.1489(10) 1.0709(6) 0.5423(5) 0.027(2) Uani 1 1 d . U
H10 H -0.1983 1.1228 0.5375 0.033 Uiso 1 1 calc R U
C11 C -0.2183(9) 0.9923(7) 0.5371(5) 0.030(2) Uani 1 1 d . U
H11 H -0.3138 0.9916 0.5303 0.036 Uiso 1 1 calc R U
C12 C -0.1458(10) 0.9149(6) 0.5421(6) 0.028(2) Uani 1 1 d . U
H12 H -0.1921 0.8619 0.5378 0.034 Uiso 1 1 calc R U
C13 C 0.361(2) 0.5802(8) 0.2512(10) 0.101(6) Uani 1 1 d . U
H13A H 0.4590 0.5761 0.2416 0.152 Uiso 1 1 calc R U
H13B H 0.3462 0.5838 0.3025 0.152 Uiso 1 1 calc R U
H13C H 0.3246 0.6314 0.2282 0.152 Uiso 1 1 calc R U
C14 C 0.350(2) 0.4231(9) 0.2484(9) 0.104(6) Uani 1 1 d . U
H14A H 0.3079 0.3746 0.2238 0.156 Uiso 1 1 calc R U
H14B H 0.3336 0.4180 0.2995 0.156 Uiso 1 1 calc R U
H14C H 0.4480 0.4231 0.2393 0.156 Uiso 1 1 calc R U
C15 C 0.2999(15) 0.5056(9) 0.1422(6) 0.069(4) Uani 1 1 d . U
H15A H 0.2637 0.4523 0.1223 0.103 Uiso 1 1 calc R U
H15B H 0.3950 0.5123 0.1278 0.103 Uiso 1 1 calc R U
H15C H 0.2466 0.5541 0.1245 0.103 Uiso 1 1 calc R U
C16 C 0.1435(15) 0.5037(10) 0.2390(10) 0.091(5) Uani 1 1 d . U
H16A H 0.0918 0.4871 0.1967 0.137 Uiso 1 1 calc R U
H16B H 0.1168 0.5615 0.2535 0.137 Uiso 1 1 calc R U
H16C H 0.1244 0.4634 0.2776 0.137 Uiso 1 1 calc R U
N1 N 0.2911(8) 0.5024(6) 0.2225(4) 0.0301(17) Uani 1 1 d . U

loop_
_atom_site_aniso_label
_atom_site_aniso_U_11
_atom_site_aniso_U_22
_atom_site_aniso_U_33
_atom_site_aniso_U_23
_atom_site_aniso_U_13
_atom_site_aniso_U_12
U1 0.01382(16) 0.01467(14) 0.01617(14) 0.00107(11) 0.00116(12) -0.00019(14)
U2 0.01247(16) 0.01472(14) 0.01482(14) 0.00067(11) 0.00181(12) 0.00005(14)
P1 0.0130(11) 0.0196(11) 0.0158(10) -0.0001(8) 0.0005(8) 0.0017(9)
P2 0.0140(11) 0.0205(11) 0.0156(10) 0.0017(8) -0.0009(8) -0.0014(9)
P3 0.0188(13) 0.0239(11) 0.0166(10) -0.0006(8) -0.0032(8) -0.0011(9)
P4 0.0131(11) 0.0251(11) 0.0146(10) -0.0001(8) -0.0015(9) 0.0021(9)
O1 0.022(4) 0.030(3) 0.023(3) -0.001(3) 0.006(3) -0.001(3)
O2 0.021(3) 0.029(3) 0.026(3) 0.007(3) 0.003(3) 0.004(3)
O3 0.016(3) 0.026(3) 0.021(3) 0.007(3) -0.004(2) -0.006(3)
O4 0.026(4) 0.021(3) 0.020(3) 0.005(2) 0.005(3) 0.002(3)
O5 0.018(3) 0.043(4) 0.022(3) 0.003(3) -0.007(2) 0.008(3)
O6 0.023(3) 0.021(3) 0.024(3) -0.003(2) 0.000(3) -0.008(3)
O7 0.028(4) 0.035(3) 0.025(3) -0.006(2) -0.005(3) 0.001(3)
O8 0.038(4) 0.041(4) 0.029(3) 0.009(3) 0.003(3) -0.014(3)
O9 0.015(3) 0.030(3) 0.028(3) 0.008(3) -0.005(3) 0.004(3)
O10 0.014(3) 0.030(3) 0.024(3) -0.002(3) -0.002(3) 0.001(3)
O11 0.025(4) 0.048(4) 0.015(3) -0.001(3) -0.008(2) 0.011(3)
O12 0.026(4) 0.030(3) 0.024(3) 0.008(3) -0.007(3) 0.000(3)
O13 0.037(4) 0.020(3) 0.039(4) 0.000(3) 0.004(3) -0.010(3)
O14 0.026(4) 0.021(3) 0.031(3) 0.004(3) 0.010(3) -0.009(3)
O15 0.029(4) 0.016(3) 0.035(3) 0.005(3) 0.002(3) -0.003(3)
O16 0.030(4) 0.021(3) 0.034(3) 0.004(3) 0.007(3) -0.007(3)
C1 0.020(5) 0.019(4) 0.022(4) 0.004(3) 0.000(4) 0.001(3)
C2 0.026(5) 0.021(4) 0.027(5) 0.006(4) 0.003(4) 0.001(4)
C3 0.035(5) 0.030(5) 0.018(4) 0.001(4) 0.006(4) -0.005(5)
C4 0.032(5) 0.021(4) 0.019(4) -0.002(3) 0.001(4) 0.003(4)
C5 0.017(5) 0.021(4) 0.018(4) 0.000(3) 0.001(3) -0.003(3)
C6 0.020(4) 0.019(4) 0.020(4) 0.002(4) 0.004(3) 0.002(4)
C7 0.014(4) 0.022(4) 0.027(5) -0.002(4) 0.003(4) -0.001(3)
C8 0.013(4) 0.030(4) 0.020(4) -0.001(3) 0.001(3) 0.001(5)
C9 0.020(5) 0.021(4) 0.022(4) -0.001(3) 0.002(4) -0.002(3)
C10 0.017(5) 0.029(5) 0.037(5) 0.004(4) 0.001(4) 0.002(4)
C11 0.013(4) 0.033(5) 0.045(5) -0.004(5) -0.003(4) 0.000(4)
C12 0.019(5) 0.025(5) 0.041(5) -0.004(4) 0.002(4) -0.002(4)
C13 0.134(15) 0.055(8) 0.115(13) -0.031(8) -0.019(12) -0.041(9)
C14 0.160(16) 0.068(9) 0.084(11) 0.012(8) -0.032(12) 0.048(10)
C15 0.096(10) 0.065(8) 0.045(7) 0.011(6) 0.006(7) 0.008(10)
C16 0.061(9) 0.098(11) 0.115(12) -0.009(11) 0.024(9) -0.004(11)
N1 0.029(4) 0.026(4) 0.035(4) -0.003(4) -0.005(3) -0.001(4)

loop_
_atom_type_symbol
_atom_type_description
_atom_type_scat_dispersion_real
_atom_type_scat_dispersion_imag
_atom_type_scat_source
C C 0.0033 0.0016 'International Tables Vol C Tables 4.2.6.8 and 6.1.1.4'
H H 0.0000 0.0000 'International Tables Vol C Tables 4.2.6.8 and 6.1.1.4'
N N 0.0061 0.0033 'International Tables Vol C Tables 4.2.6.8 and 6.1.1.4'
O O 0.0106 0.0060 'International Tables Vol C Tables 4.2.6.8 and 6.1.1.4'
F F 0.0171 0.0103 'International Tables Vol C Tables 4.2.6.8 and 6.1.1.4'
P P 0.1023 0.0942 'International Tables Vol C Tables 4.2.6.8 and 6.1.1.4'
U U -9.6767 9.6646 'International Tables Vol C Tables 4.2.6.8 and 6.1.1.4'

loop_
_geom_angle_atom_site_label_1
_geom_angle_atom_site_label_2
_geom_angle_atom_site_label_3
_geom_angle
_geom_angle_site_symmetry_1
_geom_angle_site_symmetry_3
O14 U1 O13 178.6(3) . .
O14 U1 O6 91.1(3) . 3_646
O13 U1 O6 90.2(3) . 3_646
O14 U1 O1 89.3(2) . .
O13 U1 O1 90.4(3) . .
O6 U1 O1 87.4(2) 3_646 .
O14 U1 O7 89.6(2) . 4_566
O13 U1 O7 90.8(3) . 4_566
O6 U1 O7 88.4(2) 3_646 4_566
O1 U1 O7 175.6(2) . 4_566
O14 U1 O9 89.2(3) . .
O13 U1 O9 89.4(3) . .
O6 U1 O9 174.7(2) 3_646 .
O1 U1 O9 87.4(2) . .
O7 U1 O9 96.9(2) 4_566 .
O15 U2 O16 178.7(3) . .
O15 U2 O12 89.5(3) . 2_575
O16 U2 O12 91.2(3) . 2_575
O15 U2 O10 90.6(2) . 3_646
O16 U2 O10 90.4(3) . 3_646
O12 U2 O10 95.8(2) 2_575 3_646
O15 U2 O4 89.3(2) . 3_646
O16 U2 O4 89.9(2) . 3_646
O12 U2 O4 175.8(2) 2_575 3_646
O10 U2 O4 88.2(2) 3_646 3_646
O15 U2 O2 90.8(3) . .
O16 U2 O2 88.1(3) . .
O12 U2 O2 89.0(2) 2_575 .
O10 U2 O2 175.1(2) 3_646 .
O4 U2 O2 87.0(2) 3_646 .
O2 P1 O1 116.4(4) . .
O2 P1 O3 108.7(3) . .
O1 P1 O3 106.9(3) . .
O2 P1 C1 110.9(4) . .
O1 P1 C1 108.0(4) . .
O3 P1 C1 105.4(4) . .
O4 P2 O6 114.5(4) . .
O4 P2 O5 112.3(3) . .
O6 P2 O5 107.1(4) . .
O4 P2 C5 108.5(4) . .
O6 P2 C5 108.6(4) . .
O5 P2 C5 105.3(4) . .
O7 P3 O9 115.1(4) . .
O7 P3 O8 104.8(4) . .
O9 P3 O8 110.9(4) . .
O7 P3 C7 109.4(4) . .
O9 P3 C7 108.7(4) . .
O8 P3 C7 107.7(4) . .
O12 P4 O10 113.4(4) . .
O12 P4 O11 109.8(4) . .
O10 P4 O11 112.2(4) . .
O12 P4 C9 107.0(4) . .
O10 P4 C9 107.2(4) . .
O11 P4 C9 106.8(4) . .
P1 O1 U1 152.3(4) . .
P1 O2 U2 141.8(4) . .
P2 O4 U2 140.4(3) . 3_656
P2 O6 U1 143.8(4) . 3_656
P3 O7 U1 161.9(4) . 4_466
P3 O9 U1 146.1(4) . .
P4 O10 U2 145.9(4) . 3_656
P4 O12 U2 164.5(4) . 2_574
C6 C1 C2 120.5(8) . .
C6 C1 P1 120.2(7) . .
C2 C1 P1 119.2(6) . .
C3 C2 C1 119.7(8) . .
C2 C3 C4 120.6(8) . .
C3 C4 C5 119.8(8) . .
C4 C5 C6 119.5(7) . .
C4 C5 P2 120.6(6) . .
C6 C5 P2 119.8(7) . .
C1 C6 C5 119.9(7) . .
C12 C7 C8 119.8(8) . .
C12 C7 P3 118.2(7) . .
C8 C7 P3 121.9(7) . .
C9 C8 C7 120.2(7) . .
C10 C9 C8 119.0(8) . .
C10 C9 P4 118.6(7) . .
C8 C9 P4 122.4(7) . .
C11 C10 C9 121.3(9) . .
C12 C11 C10 120.0(8) . .
C11 C12 C7 119.7(9) . .
C14 N1 C16 109.4(12) . .
C14 N1 C13 112.8(11) . .
C16 N1 C13 111.4(12) . .
C14 N1 C15 109.9(10) . .
C16 N1 C15 105.3(11) . .
C13 N1 C15 107.9(10) . .

loop_
_geom_bond_atom_site_label_1
_geom_bond_atom_site_label_2
_geom_bond_distance
_geom_bond_site_symmetry_2
U1 O14 1.763(5) .
U1 O13 1.780(6) .
U1 O6 2.265(6) 3_646
U1 O1 2.297(6) .
U1 O7 2.298(6) 4_566
U1 O9 2.306(6) .
U2 O15 1.765(5) .
U2 O16 1.785(6) .
U2 O12 2.262(6) 2_575
U2 O10 2.296(6) 3_646
U2 O4 2.316(5) 3_646
U2 O2 2.341(6) .
P1 O2 1.493(6) .
P1 O1 1.513(6) .
P1 O3 1.572(6) .
P1 C1 1.803(9) .
P2 O4 1.511(6) .
P2 O6 1.516(6) .
P2 O5 1.538(6) .
P2 C5 1.797(8) .
P3 O7 1.495(6) .
P3 O9 1.506(6) .
P3 O8 1.567(6) .
P3 C7 1.801(9) .
P4 O12 1.516(6) .
P4 O10 1.518(6) .
P4 O11 1.530(6) .
P4 C9 1.813(9) .
O4 U2 2.316(5) 3_656
O6 U1 2.265(6) 3_656
O7 U1 2.298(6) 4_466
O10 U2 2.296(6) 3_656
O12 U2 2.262(6) 2_574
C1 C6 1.377(13) .
C1 C2 1.398(12) .
C2 C3 1.381(12) .
C3 C4 1.389(12) .
C4 C5 1.400(12) .
C5 C6 1.405(13) .
C7 C12 1.390(12) .
C7 C8 1.401(11) .
C8 C9 1.384(11) .
C9 C10 1.383(13) .
C10 C11 1.380(13) .
C11 C12 1.379(13) .
C13 N1 1.468(14) .
C14 N1 1.423(14) .
C15 N1 1.487(14) .
C16 N1 1.455(15) .
